data_7209955
loop_
_publ_author_name
'Bia\/lo\'nska, Agata'
'Ciunik, Zbigniew'

_publ_section_title
;
 Solid solutions of quasi-isomorphous diastereomeric salts -- kinetics
 versus thermodynamics
;
_journal_issue 28
_journal_name_full CrystEngComm
_journal_page_first 5681
_journal_paper_doi 10.1039/c3ce40512e
_journal_volume 15
_journal_year 2013
_chemical_absolute_configuration rm
_chemical_formula_moiety 'C10 H9 N2 O5, C23 H27 N2 O4, C4 H10 O2 '
_chemical_formula_sum 'C37 H46 N4 O11'
_chemical_formula_weight 722.78
_chemical_name_systematic
;
brucinium N-(3-nitrobenzoyl)-(D~0.59~L~0.41~)-alaninate butanol-1,2-diol
solvate
;
_space_group_IT_number 19
_symmetry_cell_setting orthorhombic
_symmetry_space_group_name_Hall 'P 2ac 2ab'
_symmetry_space_group_name_H-M 'P 21 21 21'
_atom_sites_solution_hydrogens geom
_atom_sites_solution_primary direct
_atom_sites_solution_secondary difmap
_audit_creation_method SHELXL-97
_cell_angle_alpha 90.00
_cell_angle_beta 90.00
_cell_angle_gamma 90.00
_cell_formula_units_Z 4
_cell_length_a 7.837(2)
_cell_length_b 12.202(3)
_cell_length_c 35.412(6)
_cell_measurement_reflns_used 5703
_cell_measurement_temperature 100(2)
_cell_measurement_theta_max 28.7437
_cell_measurement_theta_min 2.8344
_cell_volume 3386.3(13)
_computing_cell_refinement
;
CrysAlisPro, Agilent Technologies,
Version 1.171.35.11 (release 16-05-2011 CrysAlis171 .NET)
(compiled May 16 2011,17:55:39)
;
_computing_data_collection
;
CrysAlisPro, Agilent Technologies,
Version 1.171.35.11 (release 16-05-2011 CrysAlis171 .NET)
(compiled May 16 2011,17:55:39)
;
_computing_data_reduction
;
CrysAlisPro, Agilent Technologies,
Version 1.171.35.11 (release 16-05-2011 CrysAlis171 .NET)
(compiled May 16 2011,17:55:39)
;
_computing_structure_refinement
;
SHELXL-97 (Sheldrick, G. M. (2008). <i>Acta Cryst.</i> <b>A64</b>, 112-122.)
;
_computing_structure_solution
;
SIR2004 (Burla, M. C., Caliandro, R., Camalli, M., Carrozzini, B.,
Cascarano, G. L., De Caro, L., Giacovazzo, C., Polidori G.,
Spagna, R., J. Appl. Cryst. 2005. 38, 381-388.)
;
_diffrn_ambient_temperature 100(2)
_diffrn_measured_fraction_theta_full 0.991
_diffrn_measured_fraction_theta_max 0.991
_diffrn_measurement_device_type 'Xcalibur, Sapphire2'
_diffrn_measurement_method '\w scans'
_diffrn_radiation_monochromator graphite
_diffrn_radiation_source 'fine-focus sealed tube'
_diffrn_radiation_type MoK\a
_diffrn_radiation_wavelength 0.71073
_diffrn_reflns_av_R_equivalents 0.0883
_diffrn_reflns_av_sigmaI/netI 0.0762
_diffrn_reflns_limit_h_max 10
_diffrn_reflns_limit_h_min -9
_diffrn_reflns_limit_k_max 15
_diffrn_reflns_limit_k_min -14
_diffrn_reflns_limit_l_max 45
_diffrn_reflns_limit_l_min -45
_diffrn_reflns_number 21156
_diffrn_reflns_theta_full 27.00
_diffrn_reflns_theta_max 27.00
_diffrn_reflns_theta_min 2.84
_diffrn_standards_number 0
_exptl_absorpt_coefficient_mu 0.105
_exptl_absorpt_correction_type none
_exptl_crystal_colour colorless
_exptl_crystal_density_diffrn 1.418
_exptl_crystal_density_method 'not measured'
_exptl_crystal_description needle
_exptl_crystal_F_000 1536
_exptl_crystal_size_max 0.40
_exptl_crystal_size_mid 0.10
_exptl_crystal_size_min 0.08
_refine_diff_density_max 0.288
_refine_diff_density_min -0.282
_refine_diff_density_rms 0.076
_refine_ls_extinction_coef 0.0073(13)
_refine_ls_extinction_expression Fc^*^=kFc[1+0.001xFc^2^\l^3^/sin(2\q)]^-1/4^
_refine_ls_extinction_method SHELXL
_refine_ls_goodness_of_fit_ref 1.071
_refine_ls_hydrogen_treatment constr
_refine_ls_matrix_type full
_refine_ls_number_parameters 652
_refine_ls_number_reflns 4152
_refine_ls_number_restraints 248
_refine_ls_restrained_S_all 1.047
_refine_ls_R_factor_all 0.1156
_refine_ls_R_factor_gt 0.0719
_refine_ls_shift/su_max 0.000
_refine_ls_shift/su_mean 0.000
_refine_ls_structure_factor_coef Fsqd
_refine_ls_weighting_details 'calc w=1/[\s^2^(Fo^2^)+(0.0925P)^2^+2.2471P] where P=(Fo^2^+2Fc^2^)/3'
_refine_ls_weighting_scheme calc
_refine_ls_wR_factor_gt 0.1806
_refine_ls_wR_factor_ref 0.1954
_reflns_number_gt 2588
_reflns_number_total 4152
_reflns_threshold_expression >2sigma(I)
_cod_data_source_file c3ce40512e.txt
_cod_data_source_block B3NB(DL)A/12bu2
_cod_database_code 7209955

loop_
_symmetry_equiv_pos_as_xyz
'x, y, z'
'-x+1/2, -y, z+1/2'
'-x, y+1/2, -z+1/2'
'x+1/2, -y+1/2, -z'

loop_
_atom_site_label
_atom_site_type_symbol
_atom_site_fract_x
_atom_site_fract_y
_atom_site_fract_z
_atom_site_U_iso_or_equiv
_atom_site_adp_type
_atom_site_occupancy
_atom_site_symmetry_multiplicity
_atom_site_calc_flag
_atom_site_refinement_flags
_atom_site_disorder_assembly
_atom_site_disorder_group
O1 O -0.8093(5) 1.2573(3) 0.67789(10) 0.0338(10) Uani 1 1 d . . .
O2 O -0.7531(5) 0.6716(3) 0.81793(10) 0.0341(10) Uani 1 1 d . . .
O3 O -0.7195(7) 0.5564(3) 0.75750(12) 0.0471(12) Uani 1 1 d . . .
O4 O -0.7584(7) 1.0739(4) 0.79388(11) 0.0547(14) Uani 1 1 d . . .
N1 N -0.8326(7) 0.9992(4) 0.73795(13) 0.0315(12) Uani 1 1 d . . .
N2 N -0.8624(7) 0.9017(4) 0.61220(14) 0.0385(13) Uani 1 1 d . . .
H2A H -0.8675 0.8420 0.5959 0.046 Uiso 1 1 calc R . .
C1 C -0.7919(7) 0.8405(4) 0.78273(15) 0.0270(13) Uani 1 1 d . . .
H1A H -0.7963 0.8837 0.8050 0.032 Uiso 1 1 calc R . .
C2 C -0.7674(8) 0.7280(5) 0.78420(16) 0.0338(14) Uani 1 1 d . . .
C3 C -0.7519(8) 0.6653(5) 0.75204(17) 0.0350(15) Uani 1 1 d . . .
C4 C -0.7745(8) 0.7128(5) 0.71678(17) 0.0344(14) Uani 1 1 d . . .
H4A H -0.7696 0.6695 0.6945 0.041 Uiso 1 1 calc R . .
C5 C -0.8047(8) 0.8256(5) 0.71462(16) 0.0319(13) Uani 1 1 d . . .
C6 C -0.8099(8) 0.8875(4) 0.74696(15) 0.0298(13) Uani 1 1 d . . .
C7 C -0.8516(8) 0.8942(5) 0.68122(16) 0.0306(13) Uani 1 1 d . . .
C8 C -0.8343(8) 1.0122(5) 0.69609(15) 0.0284(13) Uani 1 1 d . . .
H8A H -0.9362 1.0561 0.6883 0.034 Uiso 1 1 calc R . .
C9 C -0.7875(9) 1.0857(5) 0.75977(17) 0.0413(16) Uani 1 1 d . . .
C10 C -0.7688(9) 1.1936(5) 0.74068(17) 0.0354(15) Uani 1 1 d . . .
H10A H -0.6940 1.2402 0.7565 0.042 Uiso 1 1 calc R . .
H10B H -0.8824 1.2290 0.7399 0.042 Uiso 1 1 calc R . .
C11 C -0.6955(8) 1.1926(5) 0.69993(16) 0.0320(13) Uani 1 1 d . . .
H11A H -0.5813 1.2291 0.7002 0.038 Uiso 1 1 calc R . .
C12 C -0.7547(8) 1.2806(5) 0.64000(16) 0.0340(14) Uani 1 1 d . . .
H12A H -0.6292 1.2897 0.6396 0.041 Uiso 1 1 calc R . .
H12B H -0.8068 1.3503 0.6315 0.041 Uiso 1 1 calc R . .
C13 C -0.8046(8) 1.1899(5) 0.61305(16) 0.0310(13) Uani 1 1 d . . .
H13A H -0.8800 1.2069 0.5929 0.037 Uiso 1 1 calc R . .
C14 C -0.7494(7) 1.0899(5) 0.61609(15) 0.0316(13) Uani 1 1 d . . .
C15 C -0.8022(9) 1.0005(5) 0.58992(16) 0.0378(15) Uani 1 1 d . . .
H15A H -0.7047 0.9794 0.5737 0.045 Uiso 1 1 calc R . .
H15B H -0.8955 1.0268 0.5734 0.045 Uiso 1 1 calc R . .
C16 C -1.0411(8) 0.9203(6) 0.62862(14) 0.0327(15) Uani 1 1 d . . .
H16A H -1.0672 0.9995 0.6303 0.039 Uiso 1 1 calc R . .
H16B H -1.1290 0.8842 0.6129 0.039 Uiso 1 1 calc R . .
C17 C -1.0339(8) 0.8693(5) 0.66752(16) 0.0338(15) Uani 1 1 d . . .
H17A H -1.0542 0.7893 0.6662 0.041 Uiso 1 1 calc R . .
H17B H -1.1197 0.9027 0.6845 0.041 Uiso 1 1 calc R . .
C18 C -0.6726(7) 1.0745(5) 0.68643(15) 0.0294(13) Uani 1 1 d . . .
H18A H -0.5808 1.0423 0.7026 0.035 Uiso 1 1 calc R . .
C19 C -0.6163(8) 1.0557(5) 0.64553(16) 0.0330(14) Uani 1 1 d . . .
H19A H -0.5085 1.0975 0.6409 0.040 Uiso 1 1 calc R . .
C20 C -0.5790(8) 0.9335(5) 0.64207(18) 0.0380(15) Uani 1 1 d . . .
H20A H -0.5241 0.9179 0.6175 0.046 Uiso 1 1 calc R . .
H20B H -0.5005 0.9101 0.6624 0.046 Uiso 1 1 calc R . .
C21 C -0.7450(8) 0.8719(5) 0.64507(17) 0.0366(15) Uani 1 1 d . . .
H21A H -0.7199 0.7917 0.6438 0.044 Uiso 1 1 calc R . .
C22 C -0.7770(8) 0.7341(5) 0.85132(16) 0.0352(14) Uani 1 1 d . . .
H22A H -0.7693 0.6858 0.8734 0.053 Uiso 1 1 calc R . .
H22B H -0.8897 0.7689 0.8507 0.053 Uiso 1 1 calc R . .
H22C H -0.6886 0.7907 0.8529 0.053 Uiso 1 1 calc R . .
C23 C -0.7022(14) 0.4905(5) 0.7242(2) 0.068(3) Uani 1 1 d . . .
H23A H -0.6798 0.4143 0.7315 0.102 Uiso 1 1 calc R . .
H23B H -0.6071 0.5180 0.7090 0.102 Uiso 1 1 calc R . .
H23C H -0.8079 0.4940 0.7095 0.102 Uiso 1 1 calc R . .
O8 O -0.4702(17) 0.0946(14) 0.5576(4) 0.053(4) Uani 0.592(8) 1 d PD A 1
O9 O -0.1894(17) 0.1128(13) 0.5595(5) 0.040(4) Uani 0.592(8) 1 d PD A 1
N4 N -0.3375(17) 0.1541(11) 0.5558(5) 0.042(5) Uani 0.592(8) 1 d PD A 1
O5 O -0.8058(11) 0.7205(6) 0.57349(18) 0.0320(19) Uani 0.592(8) 1 d P A 1
O6 O -0.9674(10) 0.8084(6) 0.5320(2) 0.039(2) Uani 0.592(8) 1 d P A 1
O7 O -0.818(2) 0.413(2) 0.5367(8) 0.051(4) Uani 0.592(8) 1 d PU A 1
N3 N -0.7041(10) 0.5726(7) 0.5173(2) 0.032(2) Uani 0.592(8) 1 d P A 1
H3A H -0.6076 0.6074 0.5132 0.038 Uiso 0.592(8) 1 calc PR A 1
C26 C -0.910(2) 0.6595(12) 0.4739(4) 0.053(3) Uani 0.592(8) 1 d PU A 1
H26A H -1.0346 0.6541 0.4718 0.080 Uiso 0.592(8) 1 calc PR A 1
H26B H -0.8568 0.6075 0.4564 0.080 Uiso 0.592(8) 1 calc PR A 1
H26C H -0.8740 0.7341 0.4675 0.080 Uiso 0.592(8) 1 calc PR A 1
C27 C -0.6943(14) 0.4678(8) 0.5268(3) 0.030(2) Uani 0.592(8) 1 d P A 1
C28 C -0.5194(16) 0.4154(11) 0.5256(3) 0.029(2) Uani 0.592(8) 1 d PU A 1
C29 C -0.4989(18) 0.3103(12) 0.5411(4) 0.029(3) Uani 0.592(8) 1 d PU A 1
H29A H -0.5930 0.2726 0.5519 0.035 Uiso 0.592(8) 1 calc PR A 1
C30 C -0.347(2) 0.2654(10) 0.5404(4) 0.031(3) Uani 0.592(8) 1 d PDU A 1
C31 C -0.1970(17) 0.3149(11) 0.5270(3) 0.034(3) Uani 0.592(8) 1 d PU A 1
H31A H -0.0892 0.2798 0.5291 0.041 Uiso 0.592(8) 1 calc PR A 1
C32 C -0.2132(16) 0.4155(10) 0.5110(3) 0.035(2) Uani 0.592(8) 1 d PU A 1
H32A H -0.1161 0.4512 0.5007 0.042 Uiso 0.592(8) 1 calc PR A 1
C33 C -0.3725(16) 0.4661(10) 0.5096(3) 0.030(3) Uani 0.592(8) 1 d PU A 1
H33A H -0.3832 0.5357 0.4978 0.037 Uiso 0.592(8) 1 calc PR A 1
O51 O -0.9292(19) 0.7320(10) 0.5678(3) 0.046(3) Uani 0.408(8) 1 d PU A 2
O61 O -0.7522(16) 0.8148(10) 0.5287(3) 0.053(4) Uani 0.408(8) 1 d PU A 2
O71 O -0.865(4) 0.419(4) 0.5313(11) 0.047(5) Uani 0.408(8) 1 d PU A 2
O81 O -1.439(2) 0.1005(17) 0.5684(5) 0.025(4) Uani 0.408(8) 1 d PDU A 2
O91 O -1.158(3) 0.092(2) 0.5631(10) 0.053(7) Uani 0.408(8) 1 d PDU A 2
N41 N -1.299(2) 0.1386(13) 0.5562(8) 0.023(5) Uani 0.408(8) 1 d PDU A 2
N31 N -1.0012(15) 0.5727(10) 0.5142(3) 0.031(3) Uani 0.408(8) 1 d PU A 2
H31B H -1.0984 0.6022 0.5070 0.037 Uiso 0.408(8) 1 calc PR A 2
C261 C -0.811(3) 0.6730(18) 0.4697(6) 0.053(4) Uani 0.408(8) 1 d PU A 2
H26D H -0.8080 0.6089 0.4531 0.080 Uiso 0.408(8) 1 calc PR A 2
H26E H -0.6989 0.7090 0.4695 0.080 Uiso 0.408(8) 1 calc PR A 2
H26F H -0.8979 0.7245 0.4608 0.080 Uiso 0.408(8) 1 calc PR A 2
C271 C -0.999(2) 0.4700(14) 0.5256(5) 0.037(4) Uani 0.408(8) 1 d PU A 2
C281 C -1.1649(15) 0.4156(11) 0.5274(4) 0.032(3) Uani 0.408(8) 1 d PGU A 2
C291 C -1.1666(18) 0.3082(11) 0.5404(4) 0.035(4) Uani 0.408(8) 1 d PGU A 2
H29B H -1.0627 0.2732 0.5473 0.042 Uiso 0.408(8) 1 calc PR A 2
C301 C -1.320(2) 0.2519(10) 0.5435(5) 0.034(5) Uani 0.408(8) 1 d PGDU A 2
C311 C -1.4720(18) 0.3030(14) 0.5335(5) 0.039(5) Uani 0.408(8) 1 d PGU A 2
H31C H -1.5770 0.2645 0.5355 0.046 Uiso 0.408(8) 1 calc PR A 2
C321 C -1.4703(16) 0.4104(14) 0.5204(5) 0.041(5) Uani 0.408(8) 1 d PGU A 2
H32B H -1.5742 0.4454 0.5135 0.049 Uiso 0.408(8) 1 calc PR A 2
C331 C -1.3168(19) 0.4667(10) 0.5174(4) 0.040(4) Uani 0.408(8) 1 d PGU A 2
H33B H -1.3156 0.5401 0.5084 0.048 Uiso 0.408(8) 1 calc PR A 2
C24 C -0.8653(10) 0.7319(5) 0.5399(2) 0.0424(17) Uani 1 1 d . . .
C25 C -0.8572(9) 0.6334(5) 0.51335(18) 0.0411(17) Uani 1 1 d . A .
H25B H -0.7617 0.5855 0.5222 0.049 Uiso 0.408(8) 1 calc PR A 2
H25A H -0.9434 0.5838 0.5216 0.049 Uiso 0.592(8) 1 d PR A 1
O101 O -0.6807(10) 0.5809(6) 0.63104(18) 0.042(2) Uani 0.623(9) 1 d P B 1
H101 H -0.7203 0.6231 0.6145 0.063 Uiso 0.623(9) 1 calc PR B 1
O102 O -0.3787(13) 0.7118(8) 0.6497(3) 0.040(2) Uani 0.623(9) 1 d PU B 1
H102 H -0.3227 0.6743 0.6653 0.060 Uiso 0.623(9) 1 calc PR B 1
C101 C -0.5206(15) 0.5539(10) 0.6221(3) 0.039(3) Uani 0.623(9) 1 d PU B 1
H10C H -0.5232 0.5077 0.5991 0.047 Uiso 0.623(9) 1 calc PR B 1
H10D H -0.4730 0.5088 0.6428 0.047 Uiso 0.623(9) 1 calc PR B 1
C102 C -0.4007(16) 0.6500(9) 0.6151(3) 0.044(3) Uani 0.623(9) 1 d P B 1
H10E H -0.4632 0.6999 0.5975 0.052 Uiso 0.623(9) 1 calc PR B 1
C103 C -0.2319(15) 0.6242(11) 0.5955(3) 0.047(3) Uani 0.623(9) 1 d P B 1
H10F H -0.1607 0.6912 0.5958 0.057 Uiso 0.623(9) 1 calc PR B 1
H10G H -0.2561 0.6065 0.5688 0.057 Uiso 0.623(9) 1 calc PR B 1
C104 C -0.125(2) 0.5277(14) 0.6129(4) 0.043(3) Uani 0.623(9) 1 d PU B 1
H10H H -0.0606 0.4909 0.5928 0.064 Uiso 0.623(9) 1 calc PR B 1
H10I H -0.2016 0.4750 0.6250 0.064 Uiso 0.623(9) 1 calc PR B 1
H10J H -0.0450 0.5569 0.6317 0.064 Uiso 0.623(9) 1 calc PR B 1
O111 O 0.040(3) 0.6068(16) 0.6302(5) 0.098(7) Uani 0.377(9) 1 d PU B 2
H111 H 0.0451 0.6440 0.6103 0.148 Uiso 0.377(9) 1 calc PR B 2
O112 O -0.316(2) 0.6862(15) 0.6396(5) 0.047(4) Uani 0.377(9) 1 d PU B 2
H112 H -0.3933 0.6712 0.6552 0.071 Uiso 0.377(9) 1 calc PR B 2
C111 C -0.100(4) 0.533(3) 0.6278(7) 0.043(5) Uani 0.377(9) 1 d PU B 2
H11B H -0.1149 0.4975 0.6528 0.052 Uiso 0.377(9) 1 calc PR B 2
H11C H -0.0697 0.4742 0.6096 0.052 Uiso 0.377(9) 1 calc PR B 2
C112 C -0.280(4) 0.586(2) 0.6152(8) 0.074(7) Uani 0.377(9) 1 d PU B 2
H11D H -0.2683 0.6115 0.5884 0.089 Uiso 0.377(9) 1 calc PR B 2
C113 C -0.404(3) 0.5132(19) 0.6163(7) 0.066(7) Uani 0.377(9) 1 d PU B 2
H11E H -0.4179 0.4849 0.6423 0.079 Uiso 0.377(9) 1 calc PR B 2
H11F H -0.3768 0.4508 0.5994 0.079 Uiso 0.377(9) 1 calc PR B 2
C114 C -0.574(2) 0.5731(19) 0.6026(6) 0.048(4) Uani 0.377(9) 1 d PU B 2
H11G H -0.6694 0.5209 0.6031 0.072 Uiso 0.377(9) 1 calc PR B 2
H11H H -0.5587 0.6005 0.5768 0.072 Uiso 0.377(9) 1 calc PR B 2
H11I H -0.5995 0.6346 0.6195 0.072 Uiso 0.377(9) 1 calc PR B 2

loop_
_atom_site_aniso_label
_atom_site_aniso_U_11
_atom_site_aniso_U_22
_atom_site_aniso_U_33
_atom_site_aniso_U_23
_atom_site_aniso_U_13
_atom_site_aniso_U_12
O1 0.041(3) 0.037(2) 0.023(2) 0.0044(18) -0.0028(18) 0.001(2)
O2 0.043(2) 0.036(2) 0.024(2) 0.0065(19) 0.0037(18) -0.0015(19)
O3 0.072(3) 0.027(2) 0.042(3) 0.003(2) 0.007(2) 0.003(2)
O4 0.098(4) 0.045(3) 0.020(2) 0.005(2) -0.016(2) -0.014(3)
N1 0.049(3) 0.024(2) 0.021(2) 0.006(2) -0.003(2) -0.001(2)
N2 0.057(3) 0.033(3) 0.025(3) -0.001(2) 0.004(2) -0.007(3)
C1 0.030(3) 0.028(3) 0.022(3) 0.000(2) -0.004(2) -0.004(3)
C2 0.035(3) 0.039(3) 0.027(3) 0.008(3) -0.007(3) -0.001(3)
C3 0.043(4) 0.026(3) 0.036(3) 0.002(3) 0.000(3) -0.002(3)
C4 0.042(4) 0.030(3) 0.032(3) 0.002(3) 0.006(3) -0.005(3)
C5 0.035(3) 0.031(3) 0.029(3) 0.001(3) 0.004(3) -0.002(3)
C6 0.035(3) 0.028(3) 0.026(3) -0.005(3) 0.001(3) -0.007(3)
C7 0.038(3) 0.028(3) 0.025(3) 0.006(3) -0.002(3) -0.005(3)
C8 0.032(3) 0.029(3) 0.024(3) 0.000(2) 0.001(3) -0.001(3)
C9 0.061(4) 0.039(3) 0.025(3) 0.000(3) -0.009(3) -0.003(3)
C10 0.049(4) 0.027(3) 0.030(3) 0.000(3) -0.007(3) -0.004(3)
C11 0.029(3) 0.034(3) 0.033(3) 0.007(3) -0.001(3) -0.003(3)
C12 0.035(3) 0.032(3) 0.034(3) 0.005(3) -0.004(3) -0.006(3)
C13 0.034(3) 0.033(3) 0.026(3) 0.007(3) 0.005(3) -0.001(3)
C14 0.028(3) 0.043(4) 0.023(3) 0.004(3) 0.008(2) -0.001(3)
C15 0.051(4) 0.036(3) 0.027(3) 0.003(3) 0.007(3) -0.002(3)
C16 0.037(3) 0.046(4) 0.016(3) -0.003(3) -0.007(2) -0.010(3)
C17 0.047(4) 0.032(3) 0.023(3) 0.001(3) -0.004(3) -0.009(3)
C18 0.021(3) 0.036(3) 0.031(3) 0.005(3) -0.005(2) -0.001(3)
C19 0.036(3) 0.032(3) 0.031(3) 0.005(3) 0.003(3) -0.003(3)
C20 0.046(4) 0.036(4) 0.032(3) 0.005(3) 0.012(3) 0.002(3)
C21 0.049(4) 0.030(3) 0.032(3) 0.000(3) 0.008(3) 0.001(3)
C22 0.038(4) 0.039(3) 0.028(3) 0.005(3) 0.002(3) 0.000(3)
C23 0.142(9) 0.018(3) 0.044(4) -0.007(3) 0.012(5) 0.010(5)
O8 0.054(8) 0.055(7) 0.051(9) 0.005(7) 0.018(6) -0.010(6)
O9 0.057(9) 0.038(6) 0.025(5) 0.005(5) -0.022(6) 0.021(6)
N4 0.067(10) 0.041(8) 0.016(6) -0.010(5) 0.007(7) 0.030(8)
O5 0.038(5) 0.035(4) 0.023(4) -0.006(3) -0.007(3) 0.007(4)
O6 0.053(5) 0.032(4) 0.034(4) 0.002(3) -0.008(3) 0.014(4)
O7 0.048(10) 0.041(5) 0.063(9) 0.015(6) 0.003(8) -0.008(8)
N3 0.025(5) 0.036(5) 0.034(5) -0.010(4) 0.007(3) 0.000(4)
C26 0.068(9) 0.057(7) 0.036(6) -0.020(6) 0.001(7) -0.003(8)
C27 0.034(6) 0.029(5) 0.027(5) 0.002(4) -0.007(4) -0.002(5)
C28 0.034(5) 0.038(5) 0.014(4) -0.011(4) 0.010(4) -0.012(5)
C29 0.035(5) 0.042(6) 0.010(4) 0.000(4) 0.010(4) -0.005(5)
C30 0.052(7) 0.033(5) 0.009(4) -0.004(4) 0.004(5) 0.001(5)
C31 0.037(6) 0.039(5) 0.027(5) -0.006(5) -0.002(5) -0.003(5)
C32 0.038(6) 0.036(5) 0.032(5) -0.014(5) 0.002(5) -0.008(5)
C33 0.032(6) 0.035(5) 0.024(5) -0.013(4) 0.000(4) -0.010(4)
O51 0.060(7) 0.041(6) 0.036(6) 0.000(5) 0.002(6) -0.018(6)
O61 0.062(7) 0.040(6) 0.058(6) -0.006(5) 0.015(5) -0.012(5)
O71 0.047(11) 0.041(6) 0.053(8) 0.012(6) -0.005(8) -0.006(8)
O81 0.028(5) 0.026(5) 0.021(6) 0.002(4) 0.005(4) 0.000(4)
O91 0.044(9) 0.062(11) 0.054(11) 0.006(8) -0.010(7) 0.017(7)
N41 0.024(6) 0.021(6) 0.023(6) -0.003(4) -0.001(4) 0.001(4)
N31 0.024(6) 0.031(6) 0.038(6) 0.002(5) 0.003(5) 0.000(5)
C261 0.062(9) 0.051(7) 0.047(7) -0.010(6) 0.009(7) -0.005(8)
C271 0.039(7) 0.037(7) 0.036(7) -0.009(6) 0.006(6) -0.004(6)
C281 0.036(6) 0.038(6) 0.022(6) -0.005(5) 0.001(5) 0.005(5)
C291 0.035(6) 0.042(6) 0.029(6) -0.001(6) 0.005(5) -0.003(5)
C301 0.033(7) 0.039(7) 0.030(7) -0.006(6) 0.001(5) 0.009(6)
C311 0.034(7) 0.048(7) 0.034(7) -0.004(6) 0.004(6) 0.000(6)
C321 0.037(7) 0.047(7) 0.038(7) -0.005(6) 0.006(6) 0.002(6)
C331 0.039(7) 0.046(7) 0.033(6) -0.003(5) 0.003(6) 0.003(6)
C24 0.050(4) 0.033(4) 0.044(4) -0.003(3) -0.020(4) 0.003(3)
C25 0.051(4) 0.040(4) 0.032(3) -0.009(3) -0.013(3) 0.011(3)
O101 0.052(5) 0.043(4) 0.031(4) -0.003(3) 0.000(3) -0.003(4)
O102 0.056(6) 0.031(5) 0.034(5) -0.009(4) -0.011(4) -0.001(4)
C101 0.040(6) 0.039(6) 0.039(6) 0.013(5) -0.004(5) -0.001(5)
C102 0.066(8) 0.049(7) 0.016(5) -0.004(5) -0.013(5) 0.006(6)
C103 0.042(7) 0.066(8) 0.034(6) -0.001(6) 0.006(5) -0.001(6)
C104 0.052(7) 0.051(6) 0.025(7) 0.002(7) -0.003(6) 0.005(5)
O111 0.103(10) 0.088(10) 0.103(10) 0.002(8) 0.019(8) -0.013(8)
O112 0.059(8) 0.041(7) 0.042(7) -0.004(6) -0.007(6) -0.007(6)
C111 0.043(7) 0.046(7) 0.040(9) 0.002(8) -0.001(8) -0.002(6)
C112 0.078(11) 0.079(11) 0.066(10) 0.000(9) 0.007(9) 0.001(9)
C113 0.073(10) 0.058(10) 0.066(10) -0.006(8) -0.001(8) -0.011(8)
C114 0.040(7) 0.057(7) 0.049(8) 0.008(7) -0.006(6) 0.004(6)

loop_
_atom_type_symbol
_atom_type_description
_atom_type_scat_dispersion_real
_atom_type_scat_dispersion_imag
_atom_type_scat_source
C C 0.0033 0.0000 'International Tables Vol C Tables 4.2.6.8 and 6.1.1.4'
H H 0.0000 0.0000 'International Tables Vol C Tables 4.2.6.8 and 6.1.1.4'
N N 0.0061 0.0000 'International Tables Vol C Tables 4.2.6.8 and 6.1.1.4'
O O 0.0106 0.0000 'International Tables Vol C Tables 4.2.6.8 and 6.1.1.4'

loop_
_geom_angle_atom_site_label_1
_geom_angle_atom_site_label_2
_geom_angle_atom_site_label_3
_geom_angle
C11 O1 C12 115.8(5)
C2 O2 C22 116.2(4)
C3 O3 C23 116.6(5)
C9 N1 C6 126.2(5)
C9 N1 C8 119.1(5)
C6 N1 C8 109.2(4)
C15 N2 C21 113.5(5)
C15 N2 C16 111.3(5)
C21 N2 C16 107.2(4)
C15 N2 H2A 108.2
C21 N2 H2A 108.2
C16 N2 H2A 108.2
C2 C1 C6 117.0(5)
C2 C1 H1A 121.5
C6 C1 H1A 121.5
C3 C2 O2 115.5(5)
C3 C2 C1 122.1(5)
O2 C2 C1 122.4(5)
O3 C3 C2 116.1(5)
O3 C3 C4 123.9(5)
C2 C3 C4 120.0(5)
C3 C4 C5 118.8(6)
C3 C4 H4A 120.6
C5 C4 H4A 120.6
C6 C5 C4 120.1(5)
C6 C5 C7 110.1(5)
C4 C5 C7 129.5(5)
C5 C6 C1 121.8(5)
C5 C6 N1 110.3(5)
C1 C6 N1 127.9(5)
C5 C7 C17 111.5(5)
C5 C7 C8 103.4(5)
C17 C7 C8 112.0(5)
C5 C7 C21 115.0(5)
C17 C7 C21 101.8(5)
C8 C7 C21 113.5(5)
N1 C8 C18 105.7(5)
N1 C8 C7 104.0(4)
C18 C8 C7 117.7(5)
N1 C8 H8A 109.7
C18 C8 H8A 109.7
C7 C8 H8A 109.7
O4 C9 N1 120.9(6)
O4 C9 C10 121.9(6)
N1 C9 C10 117.1(5)
C9 C10 C11 116.9(5)
C9 C10 H10A 108.1
C11 C10 H10A 108.1
C9 C10 H10B 108.1
C11 C10 H10B 108.1
H10A C10 H10B 107.3
O1 C11 C18 115.1(5)
O1 C11 C10 105.9(5)
C18 C11 C10 110.0(5)
O1 C11 H11A 108.6
C18 C11 H11A 108.6
C10 C11 H11A 108.6
O1 C12 C13 111.6(5)
O1 C12 H12A 109.3
C13 C12 H12A 109.3
O1 C12 H12B 109.3
C13 C12 H12B 109.3
H12A C12 H12B 108.0
C14 C13 C12 123.3(6)
C14 C13 H13A 118.4
C12 C13 H13A 118.4
C13 C14 C15 122.9(6)
C13 C14 C19 122.6(6)
C15 C14 C19 114.4(5)
C14 C15 N2 110.2(5)
C14 C15 H15A 109.6
N2 C15 H15A 109.6
C14 C15 H15B 109.6
N2 C15 H15B 109.6
H15A C15 H15B 108.1
C17 C16 N2 104.5(5)
C17 C16 H16A 110.9
N2 C16 H16A 110.9
C17 C16 H16B 110.9
N2 C16 H16B 110.9
H16A C16 H16B 108.9
C16 C17 C7 103.9(5)
C16 C17 H17A 111.0
C7 C17 H17A 111.0
C16 C17 H17B 111.0
C7 C17 H17B 111.0
H17A C17 H17B 109.0
C8 C18 C11 107.7(5)
C8 C18 C19 112.3(5)
C11 C18 C19 118.1(5)
C8 C18 H18A 106.0
C11 C18 H18A 106.0
C19 C18 H18A 106.0
C20 C19 C18 106.1(5)
C20 C19 C14 110.0(5)
C18 C19 C14 114.0(5)
C20 C19 H19A 108.9
C18 C19 H19A 108.9
C14 C19 H19A 108.9
C21 C20 C19 108.5(5)
C21 C20 H20A 110.0
C19 C20 H20A 110.0
C21 C20 H20B 110.0
C19 C20 H20B 110.0
H20A C20 H20B 108.4
C20 C21 N2 110.4(5)
C20 C21 C7 115.8(5)
N2 C21 C7 105.2(5)
C20 C21 H21A 108.4
N2 C21 H21A 108.4
C7 C21 H21A 108.4
O2 C22 H22A 109.5
O2 C22 H22B 109.5
H22A C22 H22B 109.5
O2 C22 H22C 109.5
H22A C22 H22C 109.5
H22B C22 H22C 109.5
O3 C23 H23A 109.5
O3 C23 H23B 109.5
H23A C23 H23B 109.5
O3 C23 H23C 109.5
H23A C23 H23C 109.5
H23B C23 H23C 109.5
O8 N4 O9 121.1(10)
O8 N4 C30 120.6(13)
O9 N4 C30 116.7(13)
C27 N3 C25 125.4(8)
C27 N3 H3A 117.3
C25 N3 H3A 117.3
C25 C26 H26A 109.5
C25 C26 H26B 109.5
H26A C26 H26B 109.5
C25 C26 H26C 109.5
H26A C26 H26C 109.5
H26B C26 H26C 109.5
O7 C27 N3 123.7(15)
O7 C27 C28 119.3(15)
N3 C27 C28 117.0(10)
C29 C28 C33 117.4(11)
C29 C28 C27 118.5(10)
C33 C28 C27 124.1(11)
C30 C29 C28 118.5(11)
C30 C29 H29A 120.7
C28 C29 H29A 120.7
C29 C30 C31 125.9(11)
C29 C30 N4 115.1(13)
C31 C30 N4 119.0(13)
C32 C31 C30 116.9(11)
C32 C31 H31A 121.6
C30 C31 H31A 121.6
C31 C32 C33 119.9(11)
C31 C32 H32A 120.0
C33 C32 H32A 120.0
C32 C33 C28 121.2(11)
C32 C33 H33A 119.4
C28 C33 H33A 119.4
O81 N41 O91 121.5(11)
O81 N41 C301 110.7(16)
O91 N41 C301 125.8(17)
C271 N31 C25 121.0(12)
C271 N31 H31B 119.5
C25 N31 H31B 119.5
C271 N31 H25A 94.5
C25 N31 H25A 34.1
H31B N31 H25A 139.7
C25 C261 H26D 109.5
C25 C261 H26E 109.5
H26D C261 H26E 109.5
C25 C261 H26F 109.5
H26D C261 H26F 109.5
H26E C261 H26F 109.5
O71 C271 N31 123(2)
O71 C271 C281 121(2)
N31 C271 C281 115.5(15)
O71 C271 H25A 104.2
N31 C271 H25A 21.6
C281 C271 H25A 134.3
C291 C281 C331 120.0
C291 C281 C271 116.8(11)
C331 C281 C271 123.2(11)
C281 C291 C301 120.0
C281 C291 H29B 120.0
C301 C291 H29B 120.0
C291 C301 C311 120.0
C291 C301 N41 113.1(13)
C311 C301 N41 126.9(14)
C321 C311 C301 120.0
C321 C311 H31C 120.0
C301 C311 H31C 120.0
C311 C321 C331 120.0
C311 C321 H32B 120.0
C331 C321 H32B 120.0
C321 C331 C281 120.0
C321 C331 H33B 120.0
C281 C331 H33B 120.0
O51 C24 O6 84.9(10)
O51 C24 O5 48.6(8)
O6 C24 O5 121.1(8)
O51 C24 O61 122.4(9)
O6 C24 O61 78.7(7)
O5 C24 O61 96.3(8)
O51 C24 C25 124.6(9)
O6 C24 C25 118.2(6)
O5 C24 C25 118.0(6)
O61 C24 C25 111.6(8)
N31 C25 N3 114.7(7)
N31 C25 C26 84.6(9)
N3 C25 C26 116.2(8)
N31 C25 C24 112.5(8)
N3 C25 C24 112.7(6)
C26 C25 C24 113.3(8)
N31 C25 C261 111.3(10)
N3 C25 C261 93.4(10)
C26 C25 C261 29.2(8)
C24 C25 C261 110.6(9)
N31 C25 H25B 107.4
N3 C25 H25B 14.0
C26 C25 H25B 128.8
C24 C25 H25B 107.4
C261 C25 H25B 107.4
N31 C25 H25A 18.5
N3 C25 H25A 103.8
C26 C25 H25A 102.9
C24 C25 H25A 106.4
C261 C25 H25A 128.7
H25B C25 H25A 93.7
C101 O101 H101 109.5
C102 O102 H102 109.5
O101 C101 C102 115.4(10)
O101 C101 H10C 108.4
C102 C101 H10C 108.4
O101 C101 H10D 108.4
C102 C101 H10D 108.4
H10C C101 H10D 107.5
O102 C102 C101 109.6(9)
O102 C102 C103 112.9(10)
C101 C102 C103 116.8(10)
O102 C102 H10E 105.5
C101 C102 H10E 105.5
C103 C102 H10E 105.5
C102 C103 C104 116.1(11)
C102 C103 H10F 108.3
C104 C103 H10F 108.3
C102 C103 H10G 108.3
C104 C103 H10G 108.3
H10F C103 H10G 107.4
C103 C104 H10H 109.5
C103 C104 H10I 109.5
H10H C104 H10I 109.5
C103 C104 H10J 109.5
H10H C104 H10J 109.5
H10I C104 H10J 109.5
C111 O111 H111 109.5
C112 O112 H112 109.5
O111 C111 C112 116(2)
O111 C111 H11B 108.4
C112 C111 H11B 108.4
O111 C111 H11C 108.4
C112 C111 H11C 108.4
H11B C111 H11C 107.5
C113 C112 O112 113(2)
C113 C112 C111 111(2)
O112 C112 C111 109(2)
C113 C112 H11D 107.8
O112 C112 H11D 107.8
C111 C112 H11D 107.8
C112 C113 C114 107(2)
C112 C113 H11E 110.3
C114 C113 H11E 110.3
C112 C113 H11F 110.3
C114 C113 H11F 110.3
H11E C113 H11F 108.5
C113 C114 H11G 109.5
C113 C114 H11H 109.5
H11G C114 H11H 109.5
C113 C114 H11I 109.5
H11G C114 H11I 109.5
H11H C114 H11I 109.5

loop_
_geom_bond_atom_site_label_1
_geom_bond_atom_site_label_2
_geom_bond_distance
O1 C11 1.424(7)
O1 C12 1.437(7)
O2 C2 1.383(7)
O2 C22 1.419(7)
O3 C3 1.366(7)
O3 C23 1.433(8)
O4 C9 1.238(7)
N1 C9 1.356(8)
N1 C6 1.410(7)
N1 C8 1.491(7)
N2 C15 1.516(8)
N2 C21 1.528(8)
N2 C16 1.533(8)
N2 H2A 0.9300
C1 C2 1.388(8)
C1 C6 1.398(8)
C1 H1A 0.9500
C2 C3 1.378(8)
C3 C4 1.389(8)
C4 C5 1.398(8)
C4 H4A 0.9500
C5 C6 1.373(8)
C5 C7 1.495(8)
C7 C17 1.539(8)
C7 C8 1.539(8)
C7 C21 1.553(8)
C8 C18 1.517(8)
C8 H8A 1.0000
C9 C10 1.487(8)
C10 C11 1.553(8)
C10 H10A 0.9900
C10 H10B 0.9900
C11 C18 1.529(8)
C11 H11A 1.0000
C12 C13 1.512(8)
C12 H12A 0.9900
C12 H12B 0.9900
C13 C14 1.299(8)
C13 H13A 0.9500
C14 C15 1.490(8)
C14 C19 1.533(8)
C15 H15A 0.9900
C15 H15B 0.9900
C16 C17 1.513(8)
C16 H16A 0.9900
C16 H16B 0.9900
C17 H17A 0.9900
C17 H17B 0.9900
C18 C19 1.531(8)
C18 H18A 1.0000
C19 C20 1.525(8)
C19 H19A 1.0000
C20 C21 1.506(9)
C20 H20A 0.9900
C20 H20B 0.9900
C21 H21A 1.0000
C22 H22A 0.9800
C22 H22B 0.9800
C22 H22C 0.9800
C23 H23A 0.9800
C23 H23B 0.9800
C23 H23C 0.9800
O8 N4 1.270(7)
O9 N4 1.272(7)
N4 C30 1.465(10)
O5 C24 1.286(10)
O6 C24 1.260(9)
O7 C27 1.23(3)
N3 C27 1.325(13)
N3 C25 1.417(10)
N3 H3A 0.8800
C26 C25 1.492(15)
C26 H26A 0.9800
C26 H26B 0.9800
C26 H26C 0.9800
C27 C28 1.513(17)
C28 C29 1.405(16)
C28 C33 1.423(15)
C29 C30 1.313(18)
C29 H29A 0.9500
C30 C31 1.402(17)
C31 C32 1.358(16)
C31 H31A 0.9500
C32 C33 1.393(16)
C32 H32A 0.9500
C33 H33A 0.9500
O51 C24 1.109(13)
O61 C24 1.402(13)
O71 C271 1.24(4)
O81 N41 1.268(7)
O91 N41 1.269(7)
N41 C301 1.463(11)
N31 C271 1.32(2)
N31 C25 1.351(13)
N31 H31B 0.8800
N31 H25A 0.5400
C261 C25 1.66(2)
C261 H26D 0.9800
C261 H26E 0.9800
C261 H26F 0.9800
C271 C281 1.46(2)
C281 C291 1.3900
C281 C331 1.3900
C291 C301 1.3900
C291 H29B 0.9500
C301 C311 1.3900
C311 C321 1.3900
C311 H31C 0.9500
C321 C331 1.3900
C321 H32B 0.9500
C331 H33B 0.9500
C24 C25 1.527(9)
C25 H25B 1.0000
C25 H25A 0.9524
O101 C101 1.335(14)
O101 H101 0.8400
O102 C102 1.450(13)
O102 H102 0.8400
C101 C102 1.523(16)
C101 H10C 0.9900
C101 H10D 0.9900
C102 C103 1.526(17)
C102 H10E 1.0000
C103 C104 1.571(19)
C103 H10F 0.9900
C103 H10G 0.9900
C104 H10H 0.9800
C104 H10I 0.9800
C104 H10J 0.9800
O111 C111 1.42(3)
O111 H111 0.8400
O112 C112 1.52(3)
O112 H112 0.8400
C111 C112 1.62(4)
C111 H11B 0.9900
C111 H11C 0.9900
C112 C113 1.32(3)
C112 H11D 1.0000
C113 C114 1.60(3)
C113 H11E 0.9900
C113 H11F 0.9900
C114 H11G 0.9800
C114 H11H 0.9800
C114 H11I 0.9800

loop_
_geom_hbond_atom_site_label_D
_geom_hbond_atom_site_label_H
_geom_hbond_atom_site_label_A
_geom_hbond_distance_DH
_geom_hbond_distance_HA
_geom_hbond_distance_DA
_geom_hbond_angle_DHA
_geom_hbond_site_symmetry_A
N2 H2A O51 0.93 1.74 2.652(13) 166.1 .
N2 H2A O5 0.93 1.75 2.638(8) 158.9 .
N3 H3A O6 0.88 2.20 2.932(11) 141.1 4_566
N31 H31B O61 0.88 2.02 2.839(17) 154.5 4_466
O101 H101 O5 0.84 1.99 2.832(10) 177.2 .
O102 H102 O4 0.84 2.00 2.823(11) 167.1 3_446
C15 H15A O8 0.99 2.38 3.065(14) 125.6 1_565
C15 H15B O9 0.99 2.58 3.500(15) 154.7 1_465
C15 H15A O81 0.99 2.56 3.190(19) 121.4 1_665
C15 H15B O91 0.99 2.23 3.15(2) 153.0 1_565

loop_
_geom_torsion_atom_site_label_1
_geom_torsion_atom_site_label_2
_geom_torsion_atom_site_label_3
_geom_torsion_atom_site_label_4
_geom_torsion
C22 O2 C2 C3 -177.1(5)
C22 O2 C2 C1 4.3(8)
C6 C1 C2 C3 3.5(9)
C6 C1 C2 O2 -178.0(5)
C23 O3 C3 C2 -179.7(7)
C23 O3 C3 C4 2.5(10)
O2 C2 C3 O3 -1.8(8)
C1 C2 C3 O3 176.8(6)
O2 C2 C3 C4 176.1(6)
C1 C2 C3 C4 -5.3(10)
O3 C3 C4 C5 -179.1(6)
C2 C3 C4 C5 3.1(10)
C3 C4 C5 C6 0.6(9)
C3 C4 C5 C7 -172.6(6)
C4 C5 C6 C1 -2.4(9)
C7 C5 C6 C1 172.1(6)
C4 C5 C6 N1 176.8(6)
C7 C5 C6 N1 -8.8(7)
C2 C1 C6 C5 0.4(9)
C2 C1 C6 N1 -178.7(6)
C9 N1 C6 C5 -156.1(6)
C8 N1 C6 C5 -2.8(7)
C9 N1 C6 C1 23.0(11)
C8 N1 C6 C1 176.3(6)
C6 C5 C7 C17 -104.4(6)
C4 C5 C7 C17 69.3(9)
C6 C5 C7 C8 16.1(7)
C4 C5 C7 C8 -170.2(6)
C6 C5 C7 C21 140.3(5)
C4 C5 C7 C21 -46.0(9)
C9 N1 C8 C18 43.4(7)
C6 N1 C8 C18 -112.0(5)
C9 N1 C8 C7 168.0(6)
C6 N1 C8 C7 12.6(7)
C5 C7 C8 N1 -16.7(6)
C17 C7 C8 N1 103.5(5)
C21 C7 C8 N1 -141.9(5)
C5 C7 C8 C18 99.7(5)
C17 C7 C8 C18 -140.0(5)
C21 C7 C8 C18 -25.4(7)
C6 N1 C9 O4 -17.6(11)
C8 N1 C9 O4 -168.5(6)
C6 N1 C9 C10 160.3(6)
C8 N1 C9 C10 9.4(9)
O4 C9 C10 C11 142.3(7)
N1 C9 C10 C11 -35.6(9)
C12 O1 C11 C18 -66.5(6)
C12 O1 C11 C10 171.8(5)
C9 C10 C11 O1 130.3(6)
C9 C10 C11 C18 5.3(8)
C11 O1 C12 C13 86.1(6)
O1 C12 C13 C14 -61.9(8)
C12 C13 C14 C15 178.6(6)
C12 C13 C14 C19 -5.1(9)
C13 C14 C15 N2 -129.3(6)
C19 C14 C15 N2 54.1(7)
C21 N2 C15 C14 -45.4(7)
C16 N2 C15 C14 75.7(6)
C15 N2 C16 C17 -140.8(5)
C21 N2 C16 C17 -16.1(6)
N2 C16 C17 C7 36.1(6)
C5 C7 C17 C16 -164.9(5)
C8 C7 C17 C16 79.8(6)
C21 C7 C17 C16 -41.8(6)
N1 C8 C18 C11 -71.5(5)
C7 C8 C18 C11 173.0(5)
N1 C8 C18 C19 156.9(5)
C7 C8 C18 C19 41.4(7)
O1 C11 C18 C8 -73.1(6)
C10 C11 C18 C8 46.3(6)
O1 C11 C18 C19 55.3(7)
C10 C11 C18 C19 174.7(5)
C8 C18 C19 C20 -62.0(6)
C11 C18 C19 C20 171.8(5)
C8 C18 C19 C14 59.2(7)
C11 C18 C19 C14 -67.0(7)
C13 C14 C19 C20 179.7(5)
C15 C14 C19 C20 -3.7(7)
C13 C14 C19 C18 60.7(7)
C15 C14 C19 C18 -122.7(5)
C18 C19 C20 C21 68.8(6)
C14 C19 C20 C21 -54.9(6)
C19 C20 C21 N2 63.5(6)
C19 C20 C21 C7 -55.9(7)
C15 N2 C21 C20 -12.2(7)
C16 N2 C21 C20 -135.5(5)
C15 N2 C21 C7 113.5(5)
C16 N2 C21 C7 -9.8(6)
C5 C7 C21 C20 -85.7(6)
C17 C7 C21 C20 153.5(5)
C8 C7 C21 C20 33.0(7)
C5 C7 C21 N2 152.1(5)
C17 C7 C21 N2 31.4(6)
C8 C7 C21 N2 -89.1(6)
C25 N3 C27 O7 -7(2)
C25 N3 C27 C28 173.8(8)
O7 C27 C28 C29 -9(2)
N3 C27 C28 C29 169.8(9)
O7 C27 C28 C33 170.8(17)
N3 C27 C28 C33 -10.0(15)
C33 C28 C29 C30 0.5(15)
C27 C28 C29 C30 -179.3(11)
C28 C29 C30 C31 3.4(18)
C28 C29 C30 N4 -177.6(13)
O8 N4 C30 C29 22(2)
O9 N4 C30 C29 -172.4(17)
O8 N4 C30 C31 -158.8(16)
O9 N4 C30 C31 7(2)
C29 C30 C31 C32 -4.8(17)
N4 C30 C31 C32 176.2(13)
C30 C31 C32 C33 2.2(15)
C31 C32 C33 C28 1.4(16)
C29 C28 C33 C32 -2.9(15)
C27 C28 C33 C32 176.9(10)
C25 N31 C271 O71 -10(3)
C25 N31 C271 C281 176.4(11)
O71 C271 C281 C291 8(3)
N31 C271 C281 C291 -178.1(11)
O71 C271 C281 C331 -173(3)
N31 C271 C281 C331 0.8(19)
C331 C281 C291 C301 0.0
C271 C281 C291 C301 178.9(14)
C281 C291 C301 C311 0.0
C281 C291 C301 N41 177.7(19)
O81 N41 C301 C291 162.0(18)
O91 N41 C301 C291 -2(4)
O81 N41 C301 C311 -21(3)
O91 N41 C301 C311 176(3)
C291 C301 C311 C321 0.0
N41 C301 C311 C321 -177(2)
C301 C311 C321 C331 0.0
C311 C321 C331 C281 0.0
C291 C281 C331 C321 0.0
C271 C281 C331 C321 -178.8(14)
C271 N31 C25 N3 13.3(15)
C271 N31 C25 C26 129.6(13)
C271 N31 C25 C24 -117.3(12)
C271 N31 C25 C261 117.8(15)
C27 N3 C25 N31 -9.9(12)
C27 N3 C25 C26 -106.2(11)
C27 N3 C25 C24 120.7(9)
C27 N3 C25 C261 -125.3(11)
O51 C24 C25 N31 36.0(14)
O6 C24 C25 N31 -68.4(11)
O5 C24 C25 N31 93.1(10)
O61 C24 C25 N31 -156.8(9)
O51 C24 C25 N3 -95.6(14)
O6 C24 C25 N3 160.0(8)
O5 C24 C25 N3 -38.6(11)
O61 C24 C25 N3 71.5(9)
O51 C24 C25 C26 129.9(13)
O6 C24 C25 C26 25.5(13)
O5 C24 C25 C26 -173.1(10)
O61 C24 C25 C26 -63.0(12)
O51 C24 C25 C261 161.3(14)
O6 C24 C25 C261 56.9(14)
O5 C24 C25 C261 -141.7(12)
O61 C24 C25 C261 -31.6(13)
O101 C101 C102 O102 64.9(13)
O101 C101 C102 C103 -165.2(10)
O102 C102 C103 C104 77.8(14)
C101 C102 C103 C104 -50.6(14)
O111 C111 C112 C113 -176(2)
O111 C111 C112 O112 -50(3)
O112 C112 C113 C114 58(3)
C111 C112 C113 C114 -178.9(19)
